data_4068173
loop_
_publ_author_name
'Spallek, Markus J.'
'Riedel, Dominic'
'Rominger, Frank'
'Hashmi, A. Stephen K.'
'Trapp, Oliver'

_publ_section_title
;
 Six-Membered, Chiral NHCs Derived from Camphor: Structure--Reactivity
 Relationship in Asymmetric Oxindole Synthesis
;
_journal_issue 3
_journal_name_full Organometallics
_journal_page_first 1127
_journal_paper_doi 10.1021/om201166b
_journal_volume 31
_journal_year 2012
_chemical_absolute_configuration rmad
_chemical_formula_sum 'C37 H61 Cl6 N3 Pd'
_chemical_formula_weight 866.99
_chemical_name_systematic
; 
 ? 
;
_space_group_IT_number 19
_symmetry_cell_setting orthorhombic
_symmetry_space_group_name_Hall 'P 2ac 2ab'
_symmetry_space_group_name_H-M 'P 21 21 21'
_atom_sites_solution_hydrogens geom
_atom_sites_solution_primary direct
_atom_sites_solution_secondary difmap
_audit_creation_method SHELXL-97
_cell_angle_alpha 90.00
_cell_angle_beta 90.00
_cell_angle_gamma 90.00
_cell_formula_units_Z 4
_cell_length_a 10.8158(7)
_cell_length_b 17.2630(11)
_cell_length_c 22.0491(14)
_cell_measurement_reflns_used 9980
_cell_measurement_temperature 200(2)
_cell_measurement_theta_max 23.18
_cell_measurement_theta_min 2.36
_cell_volume 4116.9(5)
_computing_cell_refinement 'Bruker SAINT'
_computing_data_collection 'Bruker APEX2'
_computing_data_reduction 'Bruker SAINT'
_computing_molecular_graphics 'Bruker SHELXTL'
_computing_publication_material 'Bruker SHELXTL'
_computing_structure_refinement 'SHELXL-97 (Sheldrick, 2008)'
_computing_structure_solution 'SHELXS-97 (Sheldrick, 2008)'
_diffrn_ambient_temperature 200(2)
_diffrn_measured_fraction_theta_full 0.998
_diffrn_measured_fraction_theta_max 0.998
_diffrn_measurement_device_type 'Bruker APEX-II Quazar'
_diffrn_measurement_method '\w scans'
_diffrn_radiation_monochromator mirror
_diffrn_radiation_source 'ImuS microsource'
_diffrn_radiation_type MoK\a
_diffrn_radiation_wavelength 0.71073
_diffrn_reflns_av_R_equivalents 0.0918
_diffrn_reflns_av_sigmaI/netI 0.0564
_diffrn_reflns_limit_h_max 14
_diffrn_reflns_limit_h_min -14
_diffrn_reflns_limit_k_max 23
_diffrn_reflns_limit_k_min -22
_diffrn_reflns_limit_l_max 29
_diffrn_reflns_limit_l_min -29
_diffrn_reflns_number 81264
_diffrn_reflns_theta_full 28.30
_diffrn_reflns_theta_max 28.30
_diffrn_reflns_theta_min 1.50
_exptl_absorpt_coefficient_mu 0.870
_exptl_absorpt_correction_T_max 0.9828
_exptl_absorpt_correction_T_min 0.6279
_exptl_absorpt_correction_type multi-scan
_exptl_absorpt_process_details
;
Sheldrick, G. M. (2008). <i>SADABS</i>. University of G\"ottingen, Germany.
;
_exptl_crystal_colour colourless
_exptl_crystal_density_diffrn 1.399
_exptl_crystal_density_method 'not measured'
_exptl_crystal_description needle
_exptl_crystal_F_000 1808
_exptl_crystal_size_max 0.59
_exptl_crystal_size_mid 0.03
_exptl_crystal_size_min 0.02
_refine_diff_density_max 1.361
_refine_diff_density_min -1.240
_refine_diff_density_rms 0.153
_refine_ls_abs_structure_details 'Flack H D (1983), Acta Cryst. A39, 876-881'
_refine_ls_abs_structure_Flack 0.02(4)
_refine_ls_extinction_method none
_refine_ls_goodness_of_fit_ref 1.071
_refine_ls_hydrogen_treatment constr
_refine_ls_matrix_type full
_refine_ls_number_parameters 424
_refine_ls_number_reflns 10197
_refine_ls_number_restraints 0
_refine_ls_restrained_S_all 1.071
_refine_ls_R_factor_all 0.0733
_refine_ls_R_factor_gt 0.0525
_refine_ls_shift/su_max 0.001
_refine_ls_shift/su_mean 0.000
_refine_ls_structure_factor_coef Fsqd
_refine_ls_weighting_details 'calc w=1/[\s^2^(Fo^2^)+(0.0772P)^2^+3.5016P] where P=(Fo^2^+2Fc^2^)/3'
_refine_ls_weighting_scheme calc
_refine_ls_wR_factor_gt 0.1308
_refine_ls_wR_factor_ref 0.1500
_reflns_number_gt 8046
_reflns_number_total 10197
_reflns_threshold_expression >2sigma(I)
_cod_data_source_file om201166b_si_002.cif
_cod_data_source_block dr65
_cod_depositor_comments
;
The following automatic conversions were performed:

'_symmetry_cell_setting' value 'Orthorhombic' changed to
'orthorhombic' according to
/home/saulius/struct/CIF-dictionaries/cif_core.dic dictionary named
'cif_core.dic' version 2.4.1 from 2010-06-29.

Automatic conversion script
Id: cif_fix_values 1715 2011-07-08 13:25:40Z adriana 
;
_cod_original_sg_symbol_H-M P2(1)2(1)2(1)
_cod_database_code 4068173

loop_
_symmetry_equiv_pos_as_xyz
'x, y, z'
'-x+1/2, -y, z+1/2'
'-x, y+1/2, -z+1/2'
'x+1/2, -y+1/2, -z'

loop_
_atom_site_label
_atom_site_type_symbol
_atom_site_fract_x
_atom_site_fract_y
_atom_site_fract_z
_atom_site_U_iso_or_equiv
_atom_site_adp_type
_atom_site_occupancy
_atom_site_symmetry_multiplicity
_atom_site_calc_flag
_atom_site_refinement_flags
Pd1 Pd -0.44663(3) -0.24834(2) 0.820887(14) 0.02155(9) Uani 1 1 d .
Cl1 Cl -0.59308(13) -0.23521(8) 0.74240(6) 0.0360(3) Uani 1 1 d .
C1 C -0.3139(4) -0.2518(4) 0.88492(18) 0.0237(8) Uani 1 1 d .
Cl2 Cl -0.59665(11) -0.24174(10) 0.89663(5) 0.0324(3) Uani 1 1 d .
N2 N -0.2804(5) -0.1848(2) 0.9118(2) 0.0291(11) Uani 1 1 d .
C3 C -0.1847(7) -0.1853(3) 0.9592(3) 0.0494(19) Uani 1 1 d .
H3A H -0.2211 -0.2016 0.9983 0.059 Uiso 1 1 calc R
H3B H -0.1499 -0.1326 0.9642 0.059 Uiso 1 1 calc R
C4 C -0.0845(5) -0.2407(3) 0.9408(3) 0.0442(15) Uani 1 1 d .
H4A H -0.0500 -0.2259 0.9009 0.053 Uiso 1 1 calc R
H4B H -0.0168 -0.2403 0.9711 0.053 Uiso 1 1 calc R
C5 C -0.1425(6) -0.3194(3) 0.9376(3) 0.0435(16) Uani 1 1 d .
H5A H -0.0825 -0.3568 0.9205 0.052 Uiso 1 1 calc R
H5B H -0.1649 -0.3370 0.9789 0.052 Uiso 1 1 calc R
N6 N -0.2553(4) -0.3173(2) 0.8988(2) 0.0263(10) Uani 1 1 d .
C11 C -0.3526(5) -0.1141(3) 0.9026(2) 0.0242(10) Uani 1 1 d .
H11 H -0.4270 -0.1305 0.8789 0.029 Uiso 1 1 calc R
C12 C -0.2970(5) -0.0446(3) 0.8669(2) 0.0296(11) Uani 1 1 d .
C13 C -0.1874(5) -0.0096(4) 0.9020(3) 0.0431(15) Uani 1 1 d .
H13A H -0.1455 0.0308 0.8776 0.052 Uiso 1 1 calc R
H13B H -0.1265 -0.0501 0.9128 0.052 Uiso 1 1 calc R
C14 C -0.2465(6) 0.0260(4) 0.9598(3) 0.0470(16) Uani 1 1 d .
H14A H -0.2151 0.0006 0.9969 0.056 Uiso 1 1 calc R
H14B H -0.2304 0.0824 0.9623 0.056 Uiso 1 1 calc R
C15 C -0.3840(5) 0.0094(3) 0.9503(3) 0.0356(13) Uani 1 1 d .
H15 H -0.4402 0.0437 0.9743 0.043 Uiso 1 1 calc R
C16 C -0.4040(6) -0.0777(3) 0.9615(3) 0.0389(14) Uani 1 1 d .
H16A H -0.4927 -0.0899 0.9669 0.047 Uiso 1 1 calc R
H16B H -0.3575 -0.0956 0.9975 0.047 Uiso 1 1 calc R
C17 C -0.4002(6) 0.0167(3) 0.8807(3) 0.0340(14) Uani 1 1 d .
C18 C -0.5297(6) -0.0063(4) 0.8592(3) 0.0494(17) Uani 1 1 d .
H18A H -0.5490 -0.0586 0.8737 0.074 Uiso 1 1 calc R
H18B H -0.5325 -0.0054 0.8148 0.074 Uiso 1 1 calc R
H18C H -0.5905 0.0303 0.8754 0.074 Uiso 1 1 calc R
C19 C -0.3735(8) 0.0979(3) 0.8567(3) 0.059(2) Uani 1 1 d .
H19A H -0.3844 0.0986 0.8126 0.088 Uiso 1 1 calc R
H19B H -0.2882 0.1123 0.8667 0.088 Uiso 1 1 calc R
H19C H -0.4307 0.1349 0.8754 0.088 Uiso 1 1 calc R
C20 C -0.2704(7) -0.0631(3) 0.8004(3) 0.0460(16) Uani 1 1 d .
H20A H -0.2348 -0.0174 0.7806 0.069 Uiso 1 1 calc R
H20B H -0.3475 -0.0775 0.7800 0.069 Uiso 1 1 calc R
H20C H -0.2117 -0.1063 0.7980 0.069 Uiso 1 1 calc R
C21 C -0.3017(5) -0.3916(3) 0.8735(2) 0.0270(11) Uani 1 1 d .
H21 H -0.3742 -0.3779 0.8475 0.032 Uiso 1 1 calc R
C22 C -0.3488(5) -0.4538(3) 0.9193(2) 0.0254(10) Uani 1 1 d .
C23 C -0.2422(6) -0.4872(3) 0.9580(3) 0.0356(13) Uani 1 1 d .
H23A H -0.1952 -0.4450 0.9780 0.043 Uiso 1 1 calc R
H23B H -0.2746 -0.5226 0.9896 0.043 Uiso 1 1 calc R
C24 C -0.1609(6) -0.5307(4) 0.9133(3) 0.0465(16) Uani 1 1 d .
H24A H -0.0774 -0.5074 0.9110 0.056 Uiso 1 1 calc R
H24B H -0.1531 -0.5859 0.9248 0.056 Uiso 1 1 calc R
C25 C -0.2286(7) -0.5223(3) 0.8537(3) 0.0431(15) Uani 1 1 d .
H25 H -0.2066 -0.5621 0.8226 0.052 Uiso 1 1 calc R
C26 C -0.2113(7) -0.4365(3) 0.8322(3) 0.0432(15) Uani 1 1 d .
H26A H -0.1251 -0.4189 0.8382 0.052 Uiso 1 1 calc R
H26B H -0.2336 -0.4305 0.7889 0.052 Uiso 1 1 calc R
C27 C -0.3658(7) -0.5236(3) 0.8738(3) 0.0369(15) Uani 1 1 d .
C28 C -0.4607(7) -0.5091(4) 0.8225(3) 0.0568(19) Uani 1 1 d .
H28A H -0.4387 -0.4617 0.8006 0.085 Uiso 1 1 calc R
H28B H -0.5435 -0.5035 0.8400 0.085 Uiso 1 1 calc R
H28C H -0.4600 -0.5531 0.7943 0.085 Uiso 1 1 calc R
C29 C -0.4062(7) -0.5988(3) 0.9041(3) 0.0499(17) Uani 1 1 d .
H29A H -0.4935 -0.5951 0.9156 0.075 Uiso 1 1 calc R
H29B H -0.3559 -0.6078 0.9404 0.075 Uiso 1 1 calc R
H29C H -0.3951 -0.6420 0.8758 0.075 Uiso 1 1 calc R
C30 C -0.4598(6) -0.4279(4) 0.9551(3) 0.0426(15) Uani 1 1 d .
H30A H -0.5227 -0.4076 0.9273 0.064 Uiso 1 1 calc R
H30B H -0.4351 -0.3873 0.9837 0.064 Uiso 1 1 calc R
H30C H -0.4938 -0.4721 0.9775 0.064 Uiso 1 1 calc R
C10 C -0.3197(5) -0.2579(4) 0.7606(2) 0.0276(11) Uani 1 1 d .
N30 N -0.2442(4) -0.2660(2) 0.72386(19) 0.0312(10) Uani 1 1 d .
C31 C -0.1484(5) -0.2741(3) 0.6792(2) 0.0282(10) Uani 1 1 d .
H31 H -0.0672 -0.2615 0.6985 0.034 Uiso 1 1 calc R
C32 C -0.1658(5) -0.2215(3) 0.6227(2) 0.0289(11) Uani 1 1 d .
C33 C -0.2935(5) -0.2407(4) 0.5947(2) 0.0369(13) Uani 1 1 d .
H33A H -0.3172 -0.2017 0.5639 0.044 Uiso 1 1 calc R
H33B H -0.3584 -0.2430 0.6263 0.044 Uiso 1 1 calc R
C34 C -0.2734(6) -0.3219(4) 0.5649(3) 0.0454(15) Uani 1 1 d .
H34A H -0.3329 -0.3603 0.5810 0.054 Uiso 1 1 calc R
H34B H -0.2818 -0.3191 0.5203 0.054 Uiso 1 1 calc R
C35 C -0.1419(5) -0.3420(3) 0.5832(2) 0.0323(12) Uani 1 1 d .
H35 H -0.1033 -0.3839 0.5582 0.039 Uiso 1 1 calc R
C36 C -0.1413(6) -0.3579(3) 0.6516(3) 0.0329(13) Uani 1 1 d .
H36A H -0.0645 -0.3847 0.6642 0.039 Uiso 1 1 calc R
H36B H -0.2135 -0.3895 0.6639 0.039 Uiso 1 1 calc R
C37 C -0.0757(5) -0.2629(3) 0.5790(2) 0.0289(11) Uani 1 1 d .
C38 C 0.0600(5) -0.2647(4) 0.5987(3) 0.0454(15) Uani 1 1 d .
H38A H 0.0955 -0.2126 0.5949 0.068 Uiso 1 1 calc R
H38B H 0.1060 -0.3007 0.5728 0.068 Uiso 1 1 calc R
H38C H 0.0654 -0.2818 0.6410 0.068 Uiso 1 1 calc R
C39 C -0.0781(6) -0.2268(3) 0.5148(3) 0.0423(15) Uani 1 1 d .
H39A H -0.0356 -0.1766 0.5155 0.063 Uiso 1 1 calc R
H39B H -0.1641 -0.2192 0.5019 0.063 Uiso 1 1 calc R
H39C H -0.0363 -0.2615 0.4862 0.063 Uiso 1 1 calc R
C40 C -0.1494(8) -0.1364(3) 0.6364(3) 0.0475(17) Uani 1 1 d .
H40A H -0.2135 -0.1196 0.6649 0.071 Uiso 1 1 calc R
H40B H -0.1562 -0.1065 0.5988 0.071 Uiso 1 1 calc R
H40C H -0.0677 -0.1279 0.6545 0.071 Uiso 1 1 calc R
C51 C 0.2128(8) -0.3656(5) 0.8162(4) 0.074(3) Uani 1 1 d .
H51A H 0.2915 -0.3795 0.7961 0.089 Uiso 1 1 calc R
H51B H 0.2206 -0.3120 0.8317 0.089 Uiso 1 1 calc R
Cl11 Cl 0.0942(2) -0.3696(2) 0.76394(14) 0.1264(13) Uani 1 1 d .
Cl12 Cl 0.1877(2) -0.42706(15) 0.87581(12) 0.0861(8) Uani 1 1 d .
C52 C 0.1900(7) -0.1129(5) 0.8186(4) 0.061(2) Uani 1 1 d .
H52A H 0.2360 -0.0733 0.7951 0.074 Uiso 1 1 calc R
H52B H 0.2445 -0.1585 0.8234 0.074 Uiso 1 1 calc R
Cl13 Cl 0.0613(3) -0.1396(3) 0.77863(14) 0.166(2) Uani 1 1 d .
Cl14 Cl 0.1551(2) -0.07564(15) 0.88989(11) 0.0776(7) Uani 1 1 d .

loop_
_atom_site_aniso_label
_atom_site_aniso_U_11
_atom_site_aniso_U_22
_atom_site_aniso_U_33
_atom_site_aniso_U_23
_atom_site_aniso_U_13
_atom_site_aniso_U_12
Pd1 0.02596(16) 0.02082(15) 0.01788(15) -0.00019(19) 0.00151(13) 0.00027(18)
Cl1 0.0394(7) 0.0422(9) 0.0262(6) 0.0000(5) -0.0080(5) -0.0007(6)
C1 0.024(2) 0.027(2) 0.0203(19) -0.002(3) 0.0068(15) 0.001(3)
Cl2 0.0298(5) 0.0399(8) 0.0275(6) 0.0000(6) 0.0077(4) -0.0013(7)
N2 0.040(3) 0.023(2) 0.024(2) -0.0002(17) -0.013(2) 0.008(2)
C3 0.070(5) 0.029(3) 0.049(4) -0.003(3) -0.038(4) 0.010(3)
C4 0.035(3) 0.037(3) 0.061(4) 0.012(3) -0.021(3) -0.006(3)
C5 0.045(4) 0.032(3) 0.053(4) 0.000(3) -0.019(3) 0.003(3)
N6 0.028(2) 0.0179(19) 0.033(2) 0.0031(17) -0.006(2) 0.0003(17)
C11 0.029(2) 0.023(2) 0.020(2) -0.0018(18) 0.000(2) 0.004(2)
C12 0.032(3) 0.023(2) 0.034(3) -0.004(2) 0.002(2) 0.000(2)
C13 0.027(3) 0.039(3) 0.063(4) -0.004(3) -0.002(3) 0.000(3)
C14 0.047(4) 0.037(3) 0.057(4) -0.013(3) -0.009(3) -0.002(3)
C15 0.040(3) 0.028(3) 0.040(3) -0.009(2) 0.009(3) 0.005(2)
C16 0.059(4) 0.031(3) 0.026(3) -0.007(2) 0.006(3) 0.001(3)
C17 0.031(3) 0.024(3) 0.047(4) 0.000(2) 0.000(3) 0.006(2)
C18 0.044(4) 0.046(4) 0.058(4) -0.007(3) -0.017(3) 0.016(3)
C19 0.085(5) 0.024(3) 0.067(5) 0.009(3) 0.012(4) 0.008(3)
C20 0.062(4) 0.035(3) 0.041(3) 0.008(2) 0.019(3) 0.008(3)
C21 0.038(3) 0.021(2) 0.022(3) -0.0003(19) -0.001(2) 0.000(2)
C22 0.034(3) 0.020(2) 0.021(2) 0.0020(18) 0.003(2) 0.003(2)
C23 0.041(3) 0.027(3) 0.038(3) 0.005(2) -0.002(3) 0.002(2)
C24 0.049(4) 0.039(3) 0.051(4) 0.015(3) 0.011(3) 0.017(3)
C25 0.070(4) 0.021(3) 0.038(3) -0.005(2) 0.019(3) 0.004(3)
C26 0.064(4) 0.040(3) 0.025(3) 0.002(2) 0.011(3) 0.005(3)
C27 0.059(4) 0.025(3) 0.027(3) -0.004(2) -0.007(3) 0.001(3)
C28 0.086(5) 0.043(3) 0.041(4) -0.004(3) -0.025(4) -0.016(3)
C29 0.075(5) 0.028(3) 0.046(4) -0.003(3) -0.009(3) -0.014(3)
C30 0.044(4) 0.038(3) 0.046(4) -0.001(3) 0.009(3) 0.003(3)
C10 0.037(2) 0.024(3) 0.022(2) -0.002(2) -0.0019(19) 0.001(3)
N30 0.039(2) 0.030(3) 0.025(2) 0.0031(17) 0.0056(18) 0.0008(19)
C31 0.026(2) 0.034(2) 0.025(2) 0.003(2) 0.007(2) 0.0022(19)
C32 0.033(3) 0.026(2) 0.028(3) 0.0028(19) 0.010(2) 0.005(2)
C33 0.030(2) 0.050(4) 0.030(2) 0.004(3) 0.002(2) 0.003(3)
C34 0.047(4) 0.048(4) 0.041(3) -0.003(3) -0.007(3) -0.010(3)
C35 0.043(3) 0.024(2) 0.030(3) 0.001(2) 0.005(2) 0.000(2)
C36 0.040(3) 0.024(3) 0.035(3) 0.002(2) 0.006(3) 0.005(2)
C37 0.037(3) 0.020(3) 0.030(2) -0.0008(19) 0.004(2) 0.004(2)
C38 0.029(3) 0.058(4) 0.049(3) 0.006(3) 0.010(3) 0.001(3)
C39 0.051(4) 0.042(3) 0.034(3) 0.009(2) 0.017(3) 0.002(3)
C40 0.068(5) 0.032(3) 0.042(4) 0.000(3) 0.006(4) -0.002(3)
C51 0.066(5) 0.108(6) 0.048(4) 0.015(5) -0.011(4) -0.044(5)
Cl11 0.0627(15) 0.222(4) 0.094(2) 0.077(2) -0.0262(14) -0.0135(19)
Cl12 0.0758(15) 0.1001(17) 0.0825(16) 0.0440(14) -0.0091(13) -0.0157(13)
C52 0.048(4) 0.090(5) 0.046(4) -0.006(4) -0.013(4) 0.008(4)
Cl13 0.0643(16) 0.358(6) 0.0771(18) -0.048(3) -0.0055(15) -0.059(3)
Cl14 0.0594(12) 0.1033(17) 0.0701(14) -0.0327(12) 0.0117(11) -0.0004(12)

loop_
_atom_type_symbol
_atom_type_description
_atom_type_scat_dispersion_real
_atom_type_scat_dispersion_imag
_atom_type_scat_source
C C 0.0033 0.0016 'International Tables Vol C Tables 4.2.6.8 and 6.1.1.4'
H H 0.0000 0.0000 'International Tables Vol C Tables 4.2.6.8 and 6.1.1.4'
N N 0.0061 0.0033 'International Tables Vol C Tables 4.2.6.8 and 6.1.1.4'
Cl Cl 0.1484 0.1585 'International Tables Vol C Tables 4.2.6.8 and 6.1.1.4'
Pd Pd -0.9988 1.0072 'International Tables Vol C Tables 4.2.6.8 and 6.1.1.4'

loop_
_geom_angle_atom_site_label_1
_geom_angle_atom_site_label_2
_geom_angle_atom_site_label_3
_geom_angle
C10 Pd1 C1 88.45(17)
C10 Pd1 Cl2 177.21(18)
C1 Pd1 Cl2 89.73(11)
C10 Pd1 Cl1 88.89(15)
C1 Pd1 Cl1 175.15(19)
Cl2 Pd1 Cl1 93.07(5)
N6 C1 N2 120.0(4)
N6 C1 Pd1 121.7(4)
N2 C1 Pd1 118.2(4)
C1 N2 C11 120.8(4)
C1 N2 C3 119.7(4)
C11 N2 C3 118.6(4)
N2 C3 C4 108.7(5)
N2 C3 H3A 110.0
C4 C3 H3A 110.0
N2 C3 H3B 110.0
C4 C3 H3B 110.0
H3A C3 H3B 108.3
C5 C4 C3 106.8(5)
C5 C4 H4A 110.4
C3 C4 H4A 110.4
C5 C4 H4B 110.4
C3 C4 H4B 110.4
H4A C4 H4B 108.6
N6 C5 C4 110.3(5)
N6 C5 H5A 109.6
C4 C5 H5A 109.6
N6 C5 H5B 109.6
C4 C5 H5B 109.6
H5A C5 H5B 108.1
C1 N6 C21 119.0(4)
C1 N6 C5 122.9(4)
C21 N6 C5 118.1(4)
N2 C11 C16 114.5(4)
N2 C11 C12 120.5(4)
C16 C11 C12 104.5(4)
N2 C11 H11 105.4
C16 C11 H11 105.4
C12 C11 H11 105.4
C20 C12 C13 114.8(5)
C20 C12 C11 113.4(4)
C13 C12 C11 110.3(5)
C20 C12 C17 117.5(5)
C13 C12 C17 100.7(4)
C11 C12 C17 98.5(4)
C12 C13 C14 104.5(5)
C12 C13 H13A 110.8
C14 C13 H13A 110.8
C12 C13 H13B 110.8
C14 C13 H13B 110.8
H13A C13 H13B 108.9
C15 C14 C13 102.4(5)
C15 C14 H14A 111.3
C13 C14 H14A 111.3
C15 C14 H14B 111.3
C13 C14 H14B 111.3
H14A C14 H14B 109.2
C14 C15 C16 107.3(5)
C14 C15 C17 103.2(5)
C16 C15 C17 102.8(4)
C14 C15 H15 114.1
C16 C15 H15 114.1
C17 C15 H15 114.1
C15 C16 C11 102.2(4)
C15 C16 H16A 111.3
C11 C16 H16A 111.3
C15 C16 H16B 111.3
C11 C16 H16B 111.3
H16A C16 H16B 109.2
C19 C17 C18 107.7(5)
C19 C17 C15 113.4(5)
C18 C17 C15 112.8(5)
C19 C17 C12 114.8(5)
C18 C17 C12 114.6(5)
C15 C17 C12 93.2(4)
C17 C18 H18A 109.5
C17 C18 H18B 109.5
H18A C18 H18B 109.5
C17 C18 H18C 109.5
H18A C18 H18C 109.5
H18B C18 H18C 109.5
C17 C19 H19A 109.5
C17 C19 H19B 109.5
H19A C19 H19B 109.5
C17 C19 H19C 109.5
H19A C19 H19C 109.5
H19B C19 H19C 109.5
C12 C20 H20A 109.5
C12 C20 H20B 109.5
H20A C20 H20B 109.5
C12 C20 H20C 109.5
H20A C20 H20C 109.5
H20B C20 H20C 109.5
N6 C21 C26 116.2(5)
N6 C21 C22 117.5(4)
C26 C21 C22 104.0(4)
N6 C21 H21 106.1
C26 C21 H21 106.1
C22 C21 H21 106.1
C30 C22 C23 114.5(5)
C30 C22 C21 113.3(4)
C23 C22 C21 111.7(4)
C30 C22 C27 117.9(5)
C23 C22 C27 98.9(4)
C21 C22 C27 98.8(4)
C24 C23 C22 104.8(5)
C24 C23 H23A 110.8
C22 C23 H23A 110.8
C24 C23 H23B 110.8
C22 C23 H23B 110.8
H23A C23 H23B 108.9
C25 C24 C23 103.7(5)
C25 C24 H24A 111.0
C23 C24 H24A 111.0
C25 C24 H24B 111.0
C23 C24 H24B 111.0
H24A C24 H24B 109.0
C24 C25 C27 102.3(5)
C24 C25 C26 107.3(5)
C27 C25 C26 102.5(5)
C24 C25 H25 114.4
C27 C25 H25 114.4
C26 C25 H25 114.4
C21 C26 C25 102.7(4)
C21 C26 H26A 111.2
C25 C26 H26A 111.2
C21 C26 H26B 111.2
C25 C26 H26B 111.2
H26A C26 H26B 109.1
C29 C27 C25 114.4(5)
C29 C27 C28 105.5(5)
C25 C27 C28 115.1(5)
C29 C27 C22 113.9(5)
C25 C27 C22 93.4(5)
C28 C27 C22 114.7(5)
C27 C28 H28A 109.5
C27 C28 H28B 109.5
H28A C28 H28B 109.5
C27 C28 H28C 109.5
H28A C28 H28C 109.5
H28B C28 H28C 109.5
C27 C29 H29A 109.5
C27 C29 H29B 109.5
H29A C29 H29B 109.5
C27 C29 H29C 109.5
H29A C29 H29C 109.5
H29B C29 H29C 109.5
C22 C30 H30A 109.5
C22 C30 H30B 109.5
H30A C30 H30B 109.5
C22 C30 H30C 109.5
H30A C30 H30C 109.5
H30B C30 H30C 109.5
N30 C10 Pd1 178.0(5)
C10 N30 C31 178.2(6)
N30 C31 C32 113.9(4)
N30 C31 C36 113.0(4)
C32 C31 C36 103.5(4)
N30 C31 H31 108.7
C32 C31 H31 108.7
C36 C31 H31 108.7
C40 C32 C37 120.1(5)
C40 C32 C33 113.1(5)
C37 C32 C33 102.3(4)
C40 C32 C31 113.2(5)
C37 C32 C31 98.8(4)
C33 C32 C31 107.6(4)
C32 C33 C34 103.6(5)
C32 C33 H33A 111.0
C34 C33 H33A 111.0
C32 C33 H33B 111.0
C34 C33 H33B 111.0
H33A C33 H33B 109.0
C35 C34 C33 103.0(5)
C35 C34 H34A 111.2
C33 C34 H34A 111.2
C35 C34 H34B 111.2
C33 C34 H34B 111.2
H34A C34 H34B 109.1
C34 C35 C36 107.8(5)
C34 C35 C37 102.4(4)
C36 C35 C37 102.4(4)
C34 C35 H35 114.3
C36 C35 H35 114.3
C37 C35 H35 114.3
C35 C36 C31 102.5(4)
C35 C36 H36A 111.3
C31 C36 H36A 111.3
C35 C36 H36B 111.3
C31 C36 H36B 111.3
H36A C36 H36B 109.2
C38 C37 C35 114.2(4)
C38 C37 C32 115.8(5)
C35 C37 C32 94.6(4)
C38 C37 C39 106.5(5)
C35 C37 C39 113.8(4)
C32 C37 C39 111.9(4)
C37 C38 H38A 109.5
C37 C38 H38B 109.5
H38A C38 H38B 109.5
C37 C38 H38C 109.5
H38A C38 H38C 109.5
H38B C38 H38C 109.5
C37 C39 H39A 109.5
C37 C39 H39B 109.5
H39A C39 H39B 109.5
C37 C39 H39C 109.5
H39A C39 H39C 109.5
H39B C39 H39C 109.5
C32 C40 H40A 109.5
C32 C40 H40B 109.5
H40A C40 H40B 109.5
C32 C40 H40C 109.5
H40A C40 H40C 109.5
H40B C40 H40C 109.5
Cl12 C51 Cl11 111.7(4)
Cl12 C51 H51A 109.3
Cl11 C51 H51A 109.3
Cl12 C51 H51B 109.3
Cl11 C51 H51B 109.3
H51A C51 H51B 107.9
Cl13 C52 Cl14 112.8(4)
Cl13 C52 H52A 109.0
Cl14 C52 H52A 109.0
Cl13 C52 H52B 109.0
Cl14 C52 H52B 109.0
H52A C52 H52B 107.8

loop_
_geom_bond_atom_site_label_1
_geom_bond_atom_site_label_2
_geom_bond_distance
Pd1 C10 1.917(5)
Pd1 C1 2.014(4)
Pd1 Cl2 2.3313(12)
Pd1 Cl1 2.3570(13)
C1 N6 1.332(7)
C1 N2 1.349(7)
N2 C11 1.463(6)
N2 C3 1.472(7)
C3 C4 1.500(9)
C3 H3A 0.9900
C3 H3B 0.9900
C4 C5 1.500(8)
C4 H4A 0.9900
C4 H4B 0.9900
C5 N6 1.490(7)
C5 H5A 0.9900
C5 H5B 0.9900
N6 C21 1.486(6)
C11 C16 1.546(7)
C11 C12 1.555(7)
C11 H11 1.0000
C12 C20 1.528(8)
C12 C13 1.539(8)
C12 C17 1.567(8)
C13 C14 1.552(9)
C13 H13A 0.9900
C13 H13B 0.9900
C14 C15 1.529(9)
C14 H14A 0.9900
C14 H14B 0.9900
C15 C16 1.539(8)
C15 C17 1.551(8)
C15 H15 1.0000
C16 H16A 0.9900
C16 H16B 0.9900
C17 C19 1.525(8)
C17 C18 1.532(9)
C18 H18A 0.9800
C18 H18B 0.9800
C18 H18C 0.9800
C19 H19A 0.9800
C19 H19B 0.9800
C19 H19C 0.9800
C20 H20A 0.9800
C20 H20B 0.9800
C20 H20C 0.9800
C21 C26 1.545(8)
C21 C22 1.560(7)
C21 H21 1.0000
C22 C30 1.505(8)
C22 C23 1.546(7)
C22 C27 1.578(7)
C23 C24 1.521(8)
C23 H23A 0.9900
C23 H23B 0.9900
C24 C25 1.510(9)
C24 H24A 0.9900
C24 H24B 0.9900
C25 C27 1.548(9)
C25 C26 1.566(8)
C25 H25 1.0000
C26 H26A 0.9900
C26 H26B 0.9900
C27 C29 1.524(8)
C27 C28 1.549(9)
C28 H28A 0.9800
C28 H28B 0.9800
C28 H28C 0.9800
C29 H29A 0.9800
C29 H29B 0.9800
C29 H29C 0.9800
C30 H30A 0.9800
C30 H30B 0.9800
C30 H30C 0.9800
C10 N30 1.160(6)
N30 C31 1.436(6)
C31 C32 1.553(7)
C31 C36 1.571(7)
C31 H31 1.0000
C32 C40 1.511(8)
C32 C37 1.546(7)
C32 C33 1.549(7)
C33 C34 1.561(9)
C33 H33A 0.9900
C33 H33B 0.9900
C34 C35 1.518(8)
C34 H34A 0.9900
C34 H34B 0.9900
C35 C36 1.534(8)
C35 C37 1.545(7)
C35 H35 1.0000
C36 H36A 0.9900
C36 H36B 0.9900
C37 C38 1.531(7)
C37 C39 1.548(7)
C38 H38A 0.9800
C38 H38B 0.9800
C38 H38C 0.9800
C39 H39A 0.9800
C39 H39B 0.9800
C39 H39C 0.9800
C40 H40A 0.9800
C40 H40B 0.9800
C40 H40C 0.9800
C51 Cl12 1.710(8)
C51 Cl11 1.726(8)
C51 H51A 0.9900
C51 H51B 0.9900
C52 Cl13 1.710(7)
C52 Cl14 1.740(8)
C52 H52A 0.9900
C52 H52B 0.9900

loop_
_geom_torsion_atom_site_label_1
_geom_torsion_atom_site_label_2
_geom_torsion_atom_site_label_3
_geom_torsion_atom_site_label_4
_geom_torsion
C10 Pd1 C1 N6 -73.5(4)
Cl2 Pd1 C1 N6 104.3(4)
Cl1 Pd1 C1 N6 -130.3(18)
C10 Pd1 C1 N2 103.0(4)
Cl2 Pd1 C1 N2 -79.1(4)
Cl1 Pd1 C1 N2 46(2)
N6 C1 N2 C11 -172.8(4)
Pd1 C1 N2 C11 10.5(6)
N6 C1 N2 C3 -4.0(7)
Pd1 C1 N2 C3 179.4(5)
C1 N2 C3 C4 40.1(8)
C11 N2 C3 C4 -150.8(5)
N2 C3 C4 C5 -62.7(7)
C3 C4 C5 N6 52.0(7)
N2 C1 N6 C21 173.9(5)
Pd1 C1 N6 C21 -9.6(6)
N2 C1 N6 C5 -7.7(7)
Pd1 C1 N6 C5 168.9(4)
C4 C5 N6 C1 -18.2(8)
C4 C5 N6 C21 160.2(5)
C1 N2 C11 C16 121.5(5)
C3 N2 C11 C16 -47.5(7)
C1 N2 C11 C12 -112.5(5)
C3 N2 C11 C12 78.5(7)
N2 C11 C12 C20 64.2(6)
C16 C11 C12 C20 -165.3(5)
N2 C11 C12 C13 -66.0(6)
C16 C11 C12 C13 64.5(5)
N2 C11 C12 C17 -170.8(4)
C16 C11 C12 C17 -40.3(5)
C20 C12 C13 C14 163.6(5)
C11 C12 C13 C14 -66.9(6)
C17 C12 C13 C14 36.4(6)
C12 C13 C14 C15 -1.6(6)
C13 C14 C15 C16 73.7(6)
C13 C14 C15 C17 -34.5(6)
C14 C15 C16 C11 -76.2(6)
C17 C15 C16 C11 32.3(6)
N2 C11 C16 C15 139.3(5)
C12 C11 C16 C15 5.4(6)
C14 C15 C17 C19 -63.4(6)
C16 C15 C17 C19 -175.0(6)
C14 C15 C17 C18 173.8(5)
C16 C15 C17 C18 62.2(6)
C14 C15 C17 C12 55.4(5)
C16 C15 C17 C12 -56.2(5)
C20 C12 C17 C19 -62.7(7)
C13 C12 C17 C19 62.7(7)
C11 C12 C17 C19 175.3(5)
C20 C12 C17 C18 62.7(7)
C13 C12 C17 C18 -171.9(5)
C11 C12 C17 C18 -59.3(6)
C20 C12 C17 C15 179.6(5)
C13 C12 C17 C15 -55.0(5)
C11 C12 C17 C15 57.6(5)
C1 N6 C21 C26 118.8(5)
C5 N6 C21 C26 -59.7(6)
C1 N6 C21 C22 -117.1(5)
C5 N6 C21 C22 64.4(7)
N6 C21 C22 C30 63.2(6)
C26 C21 C22 C30 -166.8(5)
N6 C21 C22 C23 -67.9(6)
C26 C21 C22 C23 62.1(5)
N6 C21 C22 C27 -171.2(5)
C26 C21 C22 C27 -41.2(5)
C30 C22 C23 C24 163.3(5)
C21 C22 C23 C24 -66.2(6)
C27 C22 C23 C24 37.1(6)
C22 C23 C24 C25 -2.3(6)
C23 C24 C25 C27 -34.5(6)
C23 C24 C25 C26 73.0(6)
N6 C21 C26 C25 137.5(5)
C22 C21 C26 C25 6.7(6)
C24 C25 C26 C21 -76.2(6)
C27 C25 C26 C21 31.2(6)
C24 C25 C27 C29 -62.3(6)
C26 C25 C27 C29 -173.4(5)
C24 C25 C27 C28 175.2(5)
C26 C25 C27 C28 64.1(6)
C24 C25 C27 C22 55.9(5)
C26 C25 C27 C22 -55.2(5)
C30 C22 C27 C29 -60.7(7)
C23 C22 C27 C29 63.1(6)
C21 C22 C27 C29 176.9(5)
C30 C22 C27 C25 -179.3(5)
C23 C22 C27 C25 -55.5(5)
C21 C22 C27 C25 58.3(5)
C30 C22 C27 C28 61.0(7)
C23 C22 C27 C28 -175.1(5)
C21 C22 C27 C28 -61.3(6)
C1 Pd1 C10 N30 109(13)
Cl2 Pd1 C10 N30 60(14)
Cl1 Pd1 C10 N30 -75(13)
Pd1 C10 N30 C31 -156(12)
C10 N30 C31 C32 -91(18)
C10 N30 C31 C36 152(18)
N30 C31 C32 C40 68.6(6)
C36 C31 C32 C40 -168.3(5)
N30 C31 C32 C37 -163.3(4)
C36 C31 C32 C37 -40.2(5)
N30 C31 C32 C33 -57.2(6)
C36 C31 C32 C33 65.9(5)
C40 C32 C33 C34 161.5(5)
C37 C32 C33 C34 30.9(5)
C31 C32 C33 C34 -72.7(5)
C32 C33 C34 C35 4.1(6)
C33 C34 C35 C36 69.7(5)
C33 C34 C35 C37 -37.8(5)
C34 C35 C36 C31 -76.2(5)
C37 C35 C36 C31 31.3(5)
N30 C31 C36 C35 129.3(5)
C32 C31 C36 C35 5.6(6)
C34 C35 C37 C38 176.7(5)
C36 C35 C37 C38 65.1(6)
C34 C35 C37 C32 55.7(5)
C36 C35 C37 C32 -55.9(5)
C34 C35 C37 C39 -60.7(6)
C36 C35 C37 C39 -172.3(5)
C40 C32 C37 C38 61.7(7)
C33 C32 C37 C38 -172.0(5)
C31 C32 C37 C38 -61.6(5)
C40 C32 C37 C35 -178.5(5)
C33 C32 C37 C35 -52.3(5)
C31 C32 C37 C35 58.1(4)
C40 C32 C37 C39 -60.6(7)
C33 C32 C37 C39 65.6(5)
C31 C32 C37 C39 176.0(4)
